data_4031898
loop_
_publ_author_name
'Sun, Kai'
'Zhu, Zhonghong'
'Sun, Jingjing'
'Liu, Lulu'
'Wang, Xin'

_publ_section_title
;
 Copper-Catalyzed N-Arylation of Azoles and Mannich-Type Coupling of
 Ketones and Azoles under Metal-Free Conditions.
;
_journal_issue 4
_journal_name_full 'The Journal of organic chemistry'
_journal_page_first 1476
_journal_page_last 1483
_journal_paper_doi 10.1021/acs.joc.5b02593
_journal_volume 81
_journal_year 2016
_chemical_formula_sum 'C10 H8 N4 O0'
_chemical_formula_weight 184.20
_chemical_name_systematic
; 
 ? 
;
_space_group_IT_number 33
_symmetry_cell_setting orthorhombic
_symmetry_space_group_name_Hall 'P 2c -2n'
_symmetry_space_group_name_H-M 'P n a 21'
_atom_sites_solution_hydrogens geom
_atom_sites_solution_primary direct
_atom_sites_solution_secondary difmap
_audit_creation_method SHELXL-97
_cell_angle_alpha 90.00
_cell_angle_beta 90.00
_cell_angle_gamma 90.00
_cell_formula_units_Z 4
_cell_length_a 9.1089(18)
_cell_length_b 9.794(2)
_cell_length_c 10.309(2)
_cell_measurement_reflns_used 3210
_cell_measurement_temperature 293(2)
_cell_measurement_theta_max 24.68
_cell_measurement_theta_min 2.87
_cell_volume 919.7(3)
_computing_cell_refinement 'Bruker SAINT'
_computing_data_collection 'Bruker APEX2'
_computing_data_reduction 'Bruker SAINT'
_computing_molecular_graphics 'Bruker SHELXTL'
_computing_publication_material 'Bruker SHELXTL'
_computing_structure_refinement 'SHELXL-97 (Sheldrick, 2008)'
_computing_structure_solution 'SHELXS-97 (Sheldrick, 2008)'
_diffrn_ambient_temperature 293(2)
_diffrn_measured_fraction_theta_full 0.998
_diffrn_measured_fraction_theta_max 0.998
_diffrn_measurement_device_type 'Bruker APEX-II CCD'
_diffrn_measurement_method '\f and \w scans'
_diffrn_radiation_monochromator graphite
_diffrn_radiation_source 'fine-focus sealed tube'
_diffrn_radiation_type MoK\a
_diffrn_radiation_wavelength 0.71073
_diffrn_reflns_av_R_equivalents 0.0241
_diffrn_reflns_av_sigmaI/netI 0.0222
_diffrn_reflns_limit_h_max 12
_diffrn_reflns_limit_h_min -11
_diffrn_reflns_limit_k_max 12
_diffrn_reflns_limit_k_min -13
_diffrn_reflns_limit_l_max 11
_diffrn_reflns_limit_l_min -13
_diffrn_reflns_number 7626
_diffrn_reflns_theta_full 28.28
_diffrn_reflns_theta_max 28.28
_diffrn_reflns_theta_min 3.05
_diffrn_standards_decay_% 0
_diffrn_standards_interval_count 0
_diffrn_standards_interval_time 0
_diffrn_standards_number 0
_exptl_absorpt_coefficient_mu 0.086
_exptl_absorpt_correction_type none
_exptl_crystal_colour colorless
_exptl_crystal_density_diffrn 1.330
_exptl_crystal_density_method 'not measured'
_exptl_crystal_description block
_exptl_crystal_F_000 384
_exptl_crystal_size_max 0.20
_exptl_crystal_size_mid 0.20
_exptl_crystal_size_min 0.20
_refine_diff_density_max 0.104
_refine_diff_density_min -0.155
_refine_diff_density_rms 0.030
_refine_ls_abs_structure_details 'Flack H D (1983), Acta Cryst. A39, 876-881'
_refine_ls_abs_structure_Flack 0.9(19)
_refine_ls_extinction_method none
_refine_ls_goodness_of_fit_ref 1.051
_refine_ls_hydrogen_treatment constr
_refine_ls_matrix_type full
_refine_ls_number_parameters 127
_refine_ls_number_reflns 2122
_refine_ls_number_restraints 1
_refine_ls_restrained_S_all 1.051
_refine_ls_R_factor_all 0.0374
_refine_ls_R_factor_gt 0.0326
_refine_ls_shift/su_max 0.000
_refine_ls_shift/su_mean 0.000
_refine_ls_structure_factor_coef Fsqd
_refine_ls_weighting_details 'calc w=1/[\s^2^(Fo^2^)+(0.0569P)^2^+0.0207P] where P=(Fo^2^+2Fc^2^)/3'
_refine_ls_weighting_scheme calc
_refine_ls_wR_factor_gt 0.0883
_refine_ls_wR_factor_ref 0.0915
_reflns_number_gt 1884
_reflns_number_total 2122
_reflns_threshold_expression I>2sigma(I)
_cod_data_source_file jo5b02593_si_002.cif
_cod_data_source_block 1
_cod_depositor_comments
;
The following automatic conversions were performed:

'_symmetry_cell_setting' value 'Orthorhombic' changed to
'orthorhombic' according to
/usr/data/users/saulius/crontab/automatic-downloads/current/ACS/lib/dictionaries/cif_core.dic
dictionary named 'cif_core.dic' version 2.4.2 from 2011-04-26.

Automatic conversion script
Id: cif_fix_values 4268 2015-11-12 08:31:59Z antanas 
;
_cod_original_cell_volume 919.6(3)
_cod_original_sg_symbol_H-M 'Pna2(1) '
_cod_database_code 4031898

loop_
_symmetry_equiv_pos_as_xyz
'x, y, z'
'-x, -y, z+1/2'
'x+1/2, -y+1/2, z'
'-x+1/2, y+1/2, z+1/2'

loop_
_atom_site_label
_atom_site_type_symbol
_atom_site_fract_x
_atom_site_fract_y
_atom_site_fract_z
_atom_site_U_iso_or_equiv
_atom_site_adp_type
_atom_site_occupancy
_atom_site_symmetry_multiplicity
_atom_site_calc_flag
_atom_site_refinement_flags
N1 N 0.21738(11) 0.46587(11) 0.75779(10) 0.0399(2) Uani 1 1 d .
C6 C 0.31632(13) 0.54383(14) 0.82418(13) 0.0403(3) Uani 1 1 d .
C1 C 0.41509(13) 0.44910(15) 0.87406(14) 0.0468(3) Uani 1 1 d .
N2 N 0.25314(13) 0.33168(11) 0.76648(13) 0.0486(3) Uani 1 1 d .
N4 N -0.03914(12) 0.43935(12) 0.71344(14) 0.0488(3) Uani 1 1 d .
H4B H -0.0518 0.3720 0.7658 0.059 Uiso 1 1 calc R
N3 N 0.37182(14) 0.32099(12) 0.83610(14) 0.0535(3) Uani 1 1 d .
C5 C 0.32839(15) 0.68319(15) 0.84770(15) 0.0495(3) Uani 1 1 d .
H5A H 0.2632 0.7460 0.8121 0.059 Uiso 1 1 calc R
C8 C 0.06701(16) 0.60739(14) 0.60415(16) 0.0500(3) Uani 1 1 d .
H8A H 0.1368 0.6682 0.5726 0.060 Uiso 1 1 calc R
C9 C -0.08319(16) 0.60153(16) 0.57016(17) 0.0563(4) Uani 1 1 d .
H9A H -0.1315 0.6587 0.5121 0.068 Uiso 1 1 calc R
C7 C 0.08873(13) 0.50593(13) 0.69236(14) 0.0404(3) Uani 1 1 d .
C4 C 0.44190(17) 0.72262(18) 0.92647(18) 0.0630(4) Uani 1 1 d .
H4A H 0.4527 0.8146 0.9466 0.076 Uiso 1 1 calc R
C10 C -0.14390(15) 0.49696(15) 0.63800(16) 0.0563(4) Uani 1 1 d .
H10A H -0.2415 0.4694 0.6334 0.068 Uiso 1 1 calc R
C2 C 0.53145(15) 0.4925(2) 0.9532(2) 0.0655(5) Uani 1 1 d .
H2A H 0.5985 0.4307 0.9876 0.079 Uiso 1 1 calc R
C3 C 0.54217(18) 0.6284(2) 0.9775(2) 0.0689(5) Uani 1 1 d .
H3A H 0.6183 0.6599 1.0296 0.083 Uiso 1 1 calc R

loop_
_atom_site_aniso_label
_atom_site_aniso_U_11
_atom_site_aniso_U_22
_atom_site_aniso_U_33
_atom_site_aniso_U_23
_atom_site_aniso_U_13
_atom_site_aniso_U_12
N1 0.0399(5) 0.0392(5) 0.0405(6) 0.0010(5) 0.0003(5) 0.0019(4)
C6 0.0367(5) 0.0471(7) 0.0370(7) 0.0031(5) 0.0033(5) -0.0016(5)
C1 0.0409(6) 0.0547(8) 0.0448(8) 0.0061(6) -0.0007(6) 0.0055(6)
N2 0.0544(6) 0.0423(6) 0.0491(6) 0.0002(5) 0.0005(6) 0.0078(5)
N4 0.0459(6) 0.0483(6) 0.0521(7) 0.0052(5) -0.0062(6) -0.0101(5)
N3 0.0532(6) 0.0515(6) 0.0559(7) 0.0030(6) -0.0025(6) 0.0136(5)
C5 0.0488(7) 0.0464(7) 0.0532(9) 0.0040(6) 0.0000(7) -0.0035(6)
C8 0.0522(7) 0.0498(7) 0.0480(9) 0.0088(6) -0.0032(6) -0.0014(6)
C9 0.0577(8) 0.0559(8) 0.0552(10) 0.0007(7) -0.0174(8) 0.0082(7)
C7 0.0394(6) 0.0421(6) 0.0397(7) 0.0013(5) -0.0015(5) -0.0002(5)
C4 0.0659(9) 0.0613(9) 0.0618(10) -0.0023(8) -0.0035(8) -0.0191(7)
C10 0.0451(7) 0.0610(9) 0.0629(10) -0.0048(8) -0.0132(7) -0.0035(6)
C2 0.0479(8) 0.0835(12) 0.0652(11) 0.0122(9) -0.0151(8) 0.0047(8)
C3 0.0579(9) 0.0861(13) 0.0628(11) 0.0079(10) -0.0171(8) -0.0202(8)

loop_
_atom_type_symbol
_atom_type_description
_atom_type_scat_dispersion_real
_atom_type_scat_dispersion_imag
_atom_type_scat_source
C C 0.0033 0.0016 'International Tables Vol C Tables 4.2.6.8 and 6.1.1.4'
H H 0.0000 0.0000 'International Tables Vol C Tables 4.2.6.8 and 6.1.1.4'
N N 0.0061 0.0033 'International Tables Vol C Tables 4.2.6.8 and 6.1.1.4'
O O 0.0106 0.0060 'International Tables Vol C Tables 4.2.6.8 and 6.1.1.4'

loop_
_geom_angle_atom_site_label_1
_geom_angle_atom_site_label_2
_geom_angle_atom_site_label_3
_geom_angle
N2 N1 C6 110.50(10)
N2 N1 C7 120.09(11)
C6 N1 C7 129.33(12)
N1 C6 C5 133.52(12)
N1 C6 C1 103.84(12)
C5 C6 C1 122.62(12)
N3 C1 C6 108.59(11)
N3 C1 C2 131.28(14)
C6 C1 C2 120.08(14)
N3 N2 N1 108.28(11)
C10 N4 C7 108.28(12)
C10 N4 H4B 125.9
C7 N4 H4B 125.9
N2 N3 C1 108.80(10)
C4 C5 C6 116.08(14)
C4 C5 H5A 122.0
C6 C5 H5A 122.0
C7 C8 C9 106.06(13)
C7 C8 H8A 127.0
C9 C8 H8A 127.0
C10 C9 C8 107.28(14)
C10 C9 H9A 126.4
C8 C9 H9A 126.4
N4 C7 C8 109.52(12)
N4 C7 N1 120.36(12)
C8 C7 N1 130.12(12)
C5 C4 C3 121.95(17)
C5 C4 H4A 119.0
C3 C4 H4A 119.0
N4 C10 C9 108.85(12)
N4 C10 H10A 125.6
C9 C10 H10A 125.6
C3 C2 C1 117.30(15)
C3 C2 H2A 121.4
C1 C2 H2A 121.4
C2 C3 C4 121.95(15)
C2 C3 H3A 119.0
C4 C3 H3A 119.0

loop_
_geom_bond_atom_site_label_1
_geom_bond_atom_site_label_2
_geom_bond_distance
N1 N2 1.3569(15)
N1 C6 1.3652(17)
N1 C7 1.4079(15)
C6 C5 1.391(2)
C6 C1 1.3908(18)
C1 N3 1.372(2)
C1 C2 1.404(2)
N2 N3 1.3017(17)
N4 C10 1.3542(18)
N4 C7 1.3525(16)
N4 H4B 0.8600
C5 C4 1.370(2)
C5 H5A 0.9300
C8 C7 1.361(2)
C8 C9 1.4135(19)
C8 H8A 0.9300
C9 C10 1.358(2)
C9 H9A 0.9300
C4 C3 1.401(3)
C4 H4A 0.9300
C10 H10A 0.9300
C2 C3 1.358(3)
C2 H2A 0.9300
C3 H3A 0.9300

loop_
_geom_torsion_atom_site_label_1
_geom_torsion_atom_site_label_2
_geom_torsion_atom_site_label_3
_geom_torsion_atom_site_label_4
_geom_torsion
N2 N1 C6 C5 -178.46(15)
C7 N1 C6 C5 -1.8(2)
N2 N1 C6 C1 0.05(13)
C7 N1 C6 C1 176.66(13)
N1 C6 C1 N3 0.00(14)
C5 C6 C1 N3 178.71(13)
N1 C6 C1 C2 -177.72(14)
C5 C6 C1 C2 1.0(2)
C6 N1 N2 N3 -0.08(14)
C7 N1 N2 N3 -177.05(12)
N1 N2 N3 C1 0.08(15)
C6 C1 N3 N2 -0.05(16)
C2 C1 N3 N2 177.33(17)
N1 C6 C5 C4 176.59(14)
C1 C6 C5 C4 -1.7(2)
C7 C8 C9 C10 -0.55(19)
C10 N4 C7 C8 0.49(18)
C10 N4 C7 N1 -179.34(13)
C9 C8 C7 N4 0.04(19)
C9 C8 C7 N1 179.84(14)
N2 N1 C7 N4 45.39(19)
C6 N1 C7 N4 -130.94(15)
N2 N1 C7 C8 -134.39(16)
C6 N1 C7 C8 49.3(2)
C6 C5 C4 C3 1.6(2)
C7 N4 C10 C9 -0.84(18)
C8 C9 C10 N4 0.85(18)
N3 C1 C2 C3 -177.26(16)
C6 C1 C2 C3 -0.1(3)
C1 C2 C3 C4 0.1(3)
C5 C4 C3 C2 -0.9(3)
